data_7111365
loop_
_publ_author_name
'Bi, Wenhua'
'Cao, Rong'
'Sun, Daofeng'
'Yuan, Daqiang'
'Li, Xing'
'Wang, Yanqin'
'Li, Xiaoju'
'Hong, Maochun'

_publ_section_title
;
 Isomer separation, conformation control of flexible
 cyclohexanedicarboxylate ligand in cadmium complexes
;
_journal_coden_ASTM CHCOFS
_journal_issue 18
_journal_name_full
;
 Chemical Communications (Cambridge, United Kingdom)
;
_journal_page_first 2104
_journal_page_last 2105
_journal_paper_doi 10.1039/b407405j
_journal_year 2004
_chemical_formula_sum 'C48 H54 Cd2 N4 O15'
_chemical_formula_weight 1151.75
_space_group_IT_number 2
_symmetry_cell_setting triclinic
_symmetry_space_group_name_Hall '-P 1'
_symmetry_space_group_name_H-M 'P -1'
_atom_sites_solution_hydrogens geom
_atom_sites_solution_primary direct
_atom_sites_solution_secondary difmap
_audit_creation_method SHELXL-97
_cell_angle_alpha 80.6360(10)
_cell_angle_beta 85.7320(10)
_cell_angle_gamma 72.9910(10)
_cell_formula_units_Z 2
_cell_length_a 10.5609(2)
_cell_length_b 12.7878(2)
_cell_length_c 18.5575(2)
_cell_measurement_reflns_used 5763
_cell_measurement_temperature 173(2)
_cell_measurement_theta_max 25.01
_cell_measurement_theta_min 2.15
_cell_volume 2363.69(6)
_computing_cell_refinement 'Siemens SMART & SAINT'
_computing_data_collection 'Siemens SMART'
_computing_data_reduction 'Siemens XPREP'
_computing_structure_refinement 'Siemens SHELXTL'
_computing_structure_solution 'Siemens SHELXTL'
_diffrn_ambient_temperature 173(2)
_diffrn_measured_fraction_theta_full 0.977
_diffrn_measured_fraction_theta_max 0.977
_diffrn_radiation_monochromator graphite
_diffrn_radiation_source 'fine-focus sealed tube'
_diffrn_radiation_type MoK\a
_diffrn_radiation_wavelength 0.71073
_diffrn_reflns_av_R_equivalents 0.0317
_diffrn_reflns_av_sigmaI/netI 0.0531
_diffrn_reflns_limit_h_max 12
_diffrn_reflns_limit_h_min -12
_diffrn_reflns_limit_k_max 13
_diffrn_reflns_limit_k_min -15
_diffrn_reflns_limit_l_max 22
_diffrn_reflns_limit_l_min -21
_diffrn_reflns_number 12154
_diffrn_reflns_theta_full 25.01
_diffrn_reflns_theta_max 25.01
_diffrn_reflns_theta_min 2.15
_diffrn_standards_decay_% none
_diffrn_standards_interval_count none
_diffrn_standards_interval_time none
_diffrn_standards_number none
_exptl_absorpt_coefficient_mu 0.974
_exptl_absorpt_correction_T_max 1.0000
_exptl_absorpt_correction_T_min .7420
_exptl_absorpt_correction_type empirical
_exptl_absorpt_process_details 'SADABS (Sheldrick, 1996)'
_exptl_crystal_colour colorless
_exptl_crystal_density_diffrn 1.618
_exptl_crystal_density_method 'not measured'
_exptl_crystal_description block
_exptl_crystal_F_000 1172
_exptl_crystal_size_max .52
_exptl_crystal_size_mid .34
_exptl_crystal_size_min .10
_refine_diff_density_max 0.782
_refine_diff_density_min -0.484
_refine_diff_density_rms 0.112
_refine_ls_extinction_method none
_refine_ls_goodness_of_fit_ref 1.158
_refine_ls_hydrogen_treatment mixed
_refine_ls_matrix_type full
_refine_ls_number_parameters 636
_refine_ls_number_reflns 8167
_refine_ls_number_restraints 12
_refine_ls_restrained_S_all 1.159
_refine_ls_R_factor_gt 0.0591
_refine_ls_shift/su_max 0.004
_refine_ls_shift/su_mean 0.000
_refine_ls_structure_factor_coef Fsqd
_refine_ls_weighting_details 'calc w=1/[\s^2^(Fo^2^)+(0.0000P)^2^+13.6703P] where P=(Fo^2^+2Fc^2^)/3'
_refine_ls_weighting_scheme calc
_refine_ls_wR_factor_gt 0.1061
_refine_ls_wR_factor_ref 0.1250
_reflns_number_gt 6173
_reflns_number_total 8167
_reflns_threshold_expression >2sigma(I)
_cod_data_source_file b407405jsup1.cif
_cod_data_source_block bb
_cod_original_sg_symbol_H-M P-1
_cod_database_code 7111365
_refine_ls_r_factor_ref 0.0905

loop_
_symmetry_equiv_pos_as_xyz
'x, y, z'
'-x, -y, -z'

loop_
_atom_site_label
_atom_site_type_symbol
_atom_site_fract_x
_atom_site_fract_y
_atom_site_fract_z
_atom_site_U_iso_or_equiv
_atom_site_adp_type
_atom_site_occupancy
_atom_site_symmetry_multiplicity
_atom_site_calc_flag
_atom_site_refinement_flags
_atom_site_disorder_assembly
_atom_site_disorder_group
Cd1 Cd 0.73410(5) 0.81779(4) 0.23809(3) 0.03418(14) Uani 1 1 d . . .
Cd2 Cd 0.40891(5) 0.78841(4) 0.31654(3) 0.03585(15) Uani 1 1 d . . .
O1 O 0.5103(5) 0.8632(4) 0.2204(3) 0.0434(12) Uani 1 1 d . . .
O2 O 0.3087(6) 0.9312(5) 0.1798(4) 0.0704(18) Uani 1 1 d . . .
O3 O 0.3925(8) 1.4567(5) 0.0583(5) 0.114(3) Uani 1 1 d . . .
O4 O 0.5443(9) 1.3607(6) -0.0066(5) 0.125(3) Uani 1 1 d . . .
O5 O 0.7852(6) 0.8378(5) 0.1166(3) 0.0622(16) Uani 1 1 d . . .
O6 O 0.9002(6) 0.9049(5) 0.1770(3) 0.0661(17) Uani 1 1 d . . .
O7 O 0.7024(5) 0.9330(4) 0.3234(3) 0.0484(13) Uani 1 1 d . . .
O8 O 0.5884(5) 0.8173(4) 0.3715(3) 0.0483(13) Uani 1 1 d . . .
O9 O 0.2402(7) 0.9330(5) 0.3438(4) 0.086(2) Uani 1 1 d . . .
O10 O 0.2630(6) 0.7887(5) 0.4244(3) 0.0682(17) Uani 1 1 d . . .
O11 O -0.0364(8) 0.2381(6) 0.1141(4) 0.079(2) Uani 1 1 d . . .
O12 O 0.0943(6) 0.3118(5) 0.1645(3) 0.0672(17) Uani 1 1 d . . .
O13 O 0.2088(8) 0.1698(6) 0.2995(5) 0.106(3) Uani 1 1 d . . .
O14 O 0.0269(6) 0.0522(5) 0.2096(3) 0.0683(17) Uani 1 1 d . . .
O15 O 0.7771(8) 0.1339(6) 0.2973(5) 0.111(3) Uani 1 1 d . . .
N1 N 0.7256(6) 0.6362(5) 0.2286(3) 0.0408(14) Uani 1 1 d . . .
N2 N 0.8925(6) 0.6861(5) 0.3129(3) 0.0427(15) Uani 1 1 d . . .
N3 N 0.5139(5) 0.6064(5) 0.3690(3) 0.0381(13) Uani 1 1 d . . .
N4 N 0.3234(6) 0.6692(4) 0.2664(3) 0.0383(14) Uani 1 1 d . . .
C1 C 0.4245(8) 0.9335(6) 0.1782(4) 0.0423(17) Uani 1 1 d . . .
C2 C 0.4707(7) 1.0252(6) 0.1304(4) 0.0392(16) Uani 1 1 d . . .
H2 H 0.5590 0.9913 0.1077 0.047 Uiso 1 1 calc R . .
C3 C 0.4872(9) 1.1056(6) 0.1804(4) 0.054(2) Uani 1 1 d . . .
H3A H 0.4031 1.1321 0.2081 0.065 Uiso 1 1 calc R . .
H3B H 0.5565 1.0654 0.2161 0.065 Uiso 1 1 calc R . .
C4 C 0.3757(8) 1.0871(6) 0.0699(4) 0.0484(19) Uani 1 1 d . . .
H4A H 0.2856 1.1143 0.0914 0.058 Uiso 1 1 calc R . .
H4B H 0.3722 1.0357 0.0360 0.058 Uiso 1 1 calc R . .
C5 C 0.5251(8) 1.2045(6) 0.1375(4) 0.051(2) Uani 1 1 d . . .
H5A H 0.6135 1.1792 0.1137 0.061 Uiso 1 1 calc R . .
H5B H 0.5299 1.2557 0.1713 0.061 Uiso 1 1 calc R . .
C6 C 0.4171(8) 1.1844(6) 0.0273(4) 0.050(2) Uani 1 1 d . . .
H6A H 0.3527 1.2232 -0.0112 0.060 Uiso 1 1 calc R . .
H6B H 0.5052 1.1575 0.0035 0.060 Uiso 1 1 calc R . .
C7 C 0.4230(8) 1.2651(6) 0.0796(4) 0.0470(19) Uani 1 1 d . . .
H7 H 0.3343 1.2881 0.1047 0.056 Uiso 1 1 calc R . .
C8 C 0.4551(8) 1.3678(7) 0.0412(5) 0.056(2) Uani 1 1 d . . .
C9 C 0.8689(7) 0.8870(6) 0.1180(4) 0.0393(17) Uani 1 1 d . . .
C10 C 0.9305(7) 0.9274(6) 0.0454(4) 0.0393(16) Uani 1 1 d . . .
H10 H 0.9099 0.8890 0.0069 0.047 Uiso 1 1 calc R . .
C11 C 0.8651(7) 1.0511(6) 0.0253(4) 0.0387(16) Uani 1 1 d . . .
H11A H 0.8800 1.0902 0.0643 0.046 Uiso 1 1 calc R . .
H11B H 0.7684 1.0645 0.0219 0.046 Uiso 1 1 calc R . .
C12 C 1.0798(7) 0.9026(6) 0.0474(4) 0.0443(18) Uani 1 1 d . . .
H12A H 1.1204 0.8216 0.0573 0.053 Uiso 1 1 calc R . .
H12B H 1.1030 0.9358 0.0873 0.053 Uiso 1 1 calc R . .
C13 C 0.6296(7) 0.8993(6) 0.3735(4) 0.0412(17) Uani 1 1 d . . .
C14 C 0.5908(7) 0.9608(6) 0.4385(4) 0.0405(17) Uani 1 1 d . . .
H14 H 0.6578 1.0010 0.4421 0.049 Uiso 1 1 calc R . .
C15 C 0.4562(9) 1.0468(6) 0.4260(4) 0.055(2) Uani 1 1 d . . .
H15A H 0.4611 1.0978 0.3803 0.066 Uiso 1 1 calc R . .
H15B H 0.3889 1.0091 0.4201 0.066 Uiso 1 1 calc R . .
C16 C 0.5860(9) 0.8869(6) 0.5106(4) 0.055(2) Uani 1 1 d . . .
H16A H 0.6747 0.8340 0.5199 0.066 Uiso 1 1 calc R . .
H16B H 0.5229 0.8439 0.5076 0.066 Uiso 1 1 calc R . .
C17 C 0.2065(8) 0.8856(7) 0.4030(5) 0.055(2) Uani 1 1 d . . .
C18 C 0.0906(13) 0.9512(8) 0.4472(6) 0.116(5) Uani 1 1 d . . .
H18 H 0.0125 0.9519 0.4196 0.139 Uiso 1 1 calc R A 1
C19 C 0.0692(14) 0.8871(9) 0.5189(7) 0.155(8) Uani 1 1 d . . .
H19A H 0.1378 0.8859 0.5528 0.186 Uiso 1 1 calc R . .
H19B H 0.0783 0.8099 0.5125 0.186 Uiso 1 1 calc R . .
C20 C 0.0172(8) 0.3174(7) 0.1184(4) 0.0487(19) Uani 1 1 d . . .
C21 C -0.0262(8) 0.4140(6) 0.0580(4) 0.0446(18) Uani 1 1 d . . .
H21 H -0.1235 0.4290 0.0519 0.054 Uiso 1 1 calc R . .
C22 C 0.0443(9) 0.3852(6) -0.0138(4) 0.055(2) Uani 1 1 d . . .
H22A H 0.0230 0.3202 -0.0266 0.066 Uiso 1 1 calc R . .
H22B H 0.1413 0.3655 -0.0081 0.066 Uiso 1 1 calc R . .
C48 C 0.0735(14) 1.0611(10) 0.4465(7) 0.074(5) Uani 0.74(2) 1 d PU . 1
C23 C -0.0024(9) 0.5174(6) 0.0757(4) 0.054(2) Uani 1 1 d . . .
H23A H 0.0929 0.5028 0.0846 0.065 Uiso 1 1 calc R . .
H23B H -0.0527 0.5373 0.1210 0.065 Uiso 1 1 calc R . .
C24 C 0.6483(8) 0.6108(7) 0.1847(4) 0.050(2) Uani 1 1 d . . .
H24 H 0.5908 0.6692 0.1539 0.061 Uiso 1 1 calc R . .
C25 C 0.6475(8) 0.5017(7) 0.1819(4) 0.052(2) Uani 1 1 d . . .
H25 H 0.5899 0.4878 0.1500 0.062 Uiso 1 1 calc R . .
C26 C 0.7303(9) 0.4159(7) 0.2253(5) 0.059(2) Uani 1 1 d . . .
H26 H 0.7306 0.3418 0.2242 0.071 Uiso 1 1 calc R . .
C27 C 0.8155(7) 0.4396(6) 0.2718(4) 0.0446(19) Uani 1 1 d . . .
C28 C 0.9062(9) 0.3557(6) 0.3188(5) 0.059(2) Uani 1 1 d . . .
H28 H 0.9093 0.2804 0.3202 0.071 Uiso 1 1 calc R . .
C29 C 0.9862(9) 0.3817(7) 0.3607(5) 0.061(2) Uani 1 1 d . . .
H29 H 1.0463 0.3238 0.3906 0.073 Uiso 1 1 calc R . .
C30 C 0.9853(8) 0.4927(6) 0.3625(4) 0.049(2) Uani 1 1 d . . .
C31 C 1.0696(9) 0.5244(8) 0.4044(5) 0.063(2) Uani 1 1 d . . .
H31 H 1.1307 0.4701 0.4360 0.076 Uiso 1 1 calc R . .
C32 C 1.0634(9) 0.6327(8) 0.3995(5) 0.067(2) Uani 1 1 d . . .
H32 H 1.1202 0.6549 0.4274 0.080 Uiso 1 1 calc R . .
C33 C 0.9736(8) 0.7104(8) 0.3535(5) 0.059(2) Uani 1 1 d . . .
H33 H 0.9702 0.7859 0.3511 0.070 Uiso 1 1 calc R . .
C34 C 0.8971(7) 0.5776(6) 0.3169(4) 0.0399(17) Uani 1 1 d . . .
C35 C 0.8089(6) 0.5509(6) 0.2711(4) 0.0347(16) Uani 1 1 d . . .
C36 C 0.2294(8) 0.7001(7) 0.2186(4) 0.051(2) Uani 1 1 d . . .
H36 H 0.1967 0.7765 0.2002 0.062 Uiso 1 1 calc R . .
C37 C 0.1744(9) 0.6248(8) 0.1932(5) 0.062(2) Uani 1 1 d . . .
H37 H 0.1071 0.6502 0.1580 0.074 Uiso 1 1 calc R . .
C38 C 0.2190(9) 0.5169(8) 0.2197(4) 0.061(2) Uani 1 1 d . . .
H38 H 0.1823 0.4656 0.2035 0.073 Uiso 1 1 calc R . .
C39 C 0.3203(8) 0.4790(6) 0.2716(4) 0.0478(19) Uani 1 1 d . . .
C40 C 0.3750(9) 0.3649(7) 0.3019(5) 0.059(2) Uani 1 1 d . . .
H40 H 0.3444 0.3098 0.2861 0.071 Uiso 1 1 calc R . .
C41 C 0.4682(9) 0.3353(7) 0.3522(5) 0.062(2) Uani 1 1 d . . .
H41 H 0.5017 0.2594 0.3719 0.075 Uiso 1 1 calc R . .
C42 C 0.5185(8) 0.4141(6) 0.3771(4) 0.0435(18) Uani 1 1 d . . .
C43 C 0.6138(9) 0.3866(7) 0.4312(5) 0.061(2) Uani 1 1 d . . .
H43 H 0.6487 0.3118 0.4527 0.073 Uiso 1 1 calc R . .
C44 C 0.6561(8) 0.4668(7) 0.4528(4) 0.057(2) Uani 1 1 d . . .
H44 H 0.7198 0.4487 0.4898 0.068 Uiso 1 1 calc R . .
C45 C 0.6052(7) 0.5761(7) 0.4200(4) 0.0473(19) Uani 1 1 d . . .
H45 H 0.6370 0.6314 0.4348 0.057 Uiso 1 1 calc R . .
C46 C 0.4696(7) 0.5270(6) 0.3481(4) 0.0374(16) Uani 1 1 d . . .
C47 C 0.3688(7) 0.5609(6) 0.2939(4) 0.0359(16) Uani 1 1 d . . .
C48' C -0.011(2) 1.0186(19) 0.4190(12) 0.025(8) Uani 0.26(2) 1 d PU . 2
H15 H -0.005(14) 0.197(12) 0.149(7) 0.15(6) Uiso 1 1 d . . .

loop_
_atom_site_aniso_label
_atom_site_aniso_U_11
_atom_site_aniso_U_22
_atom_site_aniso_U_33
_atom_site_aniso_U_23
_atom_site_aniso_U_13
_atom_site_aniso_U_12
Cd1 0.0386(3) 0.0336(3) 0.0308(3) -0.0047(2) 0.0075(2) -0.0130(2)
Cd2 0.0363(3) 0.0330(3) 0.0399(3) -0.0084(2) 0.0076(2) -0.0128(2)
O1 0.041(3) 0.043(3) 0.042(3) 0.009(2) -0.002(2) -0.012(2)
O2 0.051(4) 0.061(4) 0.096(5) 0.023(3) -0.018(3) -0.026(3)
O3 0.121(6) 0.043(4) 0.165(8) -0.011(4) 0.066(6) -0.023(4)
O4 0.147(7) 0.053(4) 0.167(8) -0.021(5) 0.093(7) -0.038(5)
O5 0.068(4) 0.085(4) 0.046(3) -0.004(3) 0.017(3) -0.049(4)
O6 0.088(5) 0.090(5) 0.036(3) -0.009(3) 0.014(3) -0.056(4)
O7 0.060(3) 0.048(3) 0.041(3) -0.014(2) 0.016(3) -0.021(3)
O8 0.061(3) 0.052(3) 0.043(3) -0.014(2) 0.002(2) -0.030(3)
O9 0.098(5) 0.048(4) 0.087(5) -0.002(3) 0.051(4) -0.001(3)
O10 0.064(4) 0.053(4) 0.068(4) -0.004(3) 0.019(3) 0.006(3)
O11 0.113(6) 0.055(4) 0.077(5) 0.001(4) -0.028(4) -0.039(4)
O12 0.076(4) 0.060(4) 0.067(4) 0.011(3) -0.025(3) -0.026(3)
O13 0.111(6) 0.080(5) 0.126(7) -0.013(5) -0.014(5) -0.026(5)
O14 0.068(4) 0.055(4) 0.080(4) 0.003(3) -0.016(3) -0.018(3)
O15 0.132(7) 0.062(5) 0.151(7) -0.040(5) 0.030(6) -0.039(5)
N1 0.044(4) 0.042(4) 0.036(3) -0.006(3) 0.003(3) -0.013(3)
N2 0.048(4) 0.043(4) 0.039(3) -0.006(3) 0.008(3) -0.018(3)
N3 0.036(3) 0.041(3) 0.036(3) -0.007(3) 0.006(3) -0.010(3)
N4 0.041(3) 0.030(3) 0.043(3) -0.001(3) -0.008(3) -0.011(3)
C1 0.047(5) 0.034(4) 0.043(4) 0.002(3) -0.001(4) -0.013(4)
C2 0.040(4) 0.034(4) 0.041(4) -0.004(3) -0.005(3) -0.006(3)
C3 0.076(6) 0.048(5) 0.042(4) 0.005(4) -0.010(4) -0.028(4)
C4 0.050(5) 0.034(4) 0.062(5) 0.000(4) -0.010(4) -0.015(4)
C5 0.059(5) 0.047(5) 0.055(5) -0.012(4) 0.000(4) -0.025(4)
C6 0.055(5) 0.039(4) 0.054(5) 0.008(4) -0.013(4) -0.013(4)
C7 0.050(5) 0.033(4) 0.058(5) 0.003(4) 0.001(4) -0.016(4)
C8 0.053(5) 0.038(5) 0.070(6) -0.005(4) 0.017(4) -0.006(4)
C9 0.042(4) 0.037(4) 0.038(4) -0.006(3) 0.013(3) -0.014(3)
C10 0.040(4) 0.044(4) 0.033(4) -0.006(3) 0.010(3) -0.014(3)
C11 0.031(4) 0.039(4) 0.041(4) -0.005(3) 0.006(3) -0.004(3)
C12 0.042(4) 0.044(4) 0.038(4) 0.011(3) 0.000(3) -0.008(3)
C13 0.048(4) 0.043(4) 0.039(4) -0.011(3) 0.001(3) -0.021(4)
C14 0.050(4) 0.040(4) 0.038(4) -0.014(3) 0.008(3) -0.022(4)
C15 0.084(6) 0.044(5) 0.030(4) -0.007(3) 0.002(4) -0.005(4)
C16 0.074(6) 0.041(4) 0.037(4) -0.009(3) -0.002(4) 0.004(4)
C17 0.061(5) 0.043(5) 0.061(5) -0.013(4) 0.023(4) -0.016(4)
C18 0.133(10) 0.051(6) 0.106(9) 0.010(6) 0.082(8) 0.030(7)
C19 0.183(14) 0.062(7) 0.125(10) 0.032(7) 0.113(10) 0.057(8)
C20 0.051(5) 0.047(5) 0.046(5) -0.013(4) 0.005(4) -0.008(4)
C21 0.048(5) 0.042(4) 0.043(4) -0.008(3) -0.001(3) -0.011(4)
C22 0.072(6) 0.037(4) 0.055(5) -0.014(4) 0.000(4) -0.008(4)
C48 0.079(8) 0.050(7) 0.085(8) -0.014(5) 0.038(6) -0.014(5)
C23 0.073(6) 0.057(5) 0.032(4) -0.011(4) 0.000(4) -0.017(4)
C24 0.056(5) 0.058(5) 0.042(4) -0.013(4) 0.006(4) -0.021(4)
C25 0.057(5) 0.055(5) 0.054(5) -0.018(4) 0.003(4) -0.027(4)
C26 0.064(6) 0.054(5) 0.068(6) -0.027(5) 0.019(5) -0.026(5)
C27 0.048(4) 0.036(4) 0.052(5) -0.010(3) 0.021(4) -0.018(4)
C28 0.066(6) 0.028(4) 0.074(6) -0.005(4) 0.005(5) -0.003(4)
C29 0.058(6) 0.042(5) 0.068(6) 0.007(4) -0.001(5) -0.002(4)
C30 0.045(5) 0.042(5) 0.049(5) 0.004(4) 0.000(4) -0.001(4)
C31 0.053(5) 0.063(6) 0.064(6) 0.003(5) -0.009(4) -0.009(5)
C32 0.061(6) 0.068(6) 0.069(6) -0.003(5) -0.022(5) -0.013(5)
C33 0.058(5) 0.064(6) 0.058(5) -0.015(4) -0.005(4) -0.021(5)
C34 0.038(4) 0.037(4) 0.040(4) -0.005(3) 0.016(3) -0.008(3)
C35 0.031(4) 0.037(4) 0.033(4) -0.005(3) 0.009(3) -0.008(3)
C36 0.058(5) 0.042(5) 0.058(5) -0.003(4) -0.013(4) -0.020(4)
C37 0.062(6) 0.067(6) 0.054(5) -0.001(4) -0.020(4) -0.015(5)
C38 0.079(6) 0.075(6) 0.048(5) -0.022(5) -0.004(4) -0.043(5)
C39 0.063(5) 0.044(5) 0.046(4) -0.014(4) 0.006(4) -0.029(4)
C40 0.085(7) 0.041(5) 0.063(6) -0.008(4) 0.004(5) -0.036(5)
C41 0.081(7) 0.030(4) 0.070(6) 0.000(4) 0.004(5) -0.011(4)
C42 0.057(5) 0.032(4) 0.036(4) 0.003(3) 0.007(4) -0.010(4)
C43 0.063(6) 0.052(5) 0.053(5) 0.007(4) 0.004(4) -0.003(5)
C44 0.044(5) 0.062(6) 0.051(5) 0.009(4) -0.008(4) -0.001(4)
C45 0.046(5) 0.053(5) 0.045(4) -0.008(4) -0.005(4) -0.016(4)
C46 0.037(4) 0.041(4) 0.034(4) -0.006(3) 0.010(3) -0.013(3)
C47 0.033(4) 0.036(4) 0.037(4) -0.007(3) 0.004(3) -0.006(3)
C48' 0.025(11) 0.022(10) 0.023(10) -0.015(7) 0.007(7) 0.005(7)

loop_
_atom_type_symbol
_atom_type_description
_atom_type_scat_dispersion_real
_atom_type_scat_dispersion_imag
_atom_type_scat_source
C C 0.0033 0.0016 'International Tables Vol C Tables 4.2.6.8 and 6.1.1.4'
H H 0.0000 0.0000 'International Tables Vol C Tables 4.2.6.8 and 6.1.1.4'
N N 0.0061 0.0033 'International Tables Vol C Tables 4.2.6.8 and 6.1.1.4'
O O 0.0106 0.0060 'International Tables Vol C Tables 4.2.6.8 and 6.1.1.4'
Cd Cd -0.8075 1.2024 'International Tables Vol C Tables 4.2.6.8 and 6.1.1.4'

loop_
_geom_angle_atom_site_label_1
_geom_angle_atom_site_label_2
_geom_angle_atom_site_label_3
_geom_angle
_geom_angle_site_symmetry_1
_geom_angle_site_symmetry_3
O5 Cd1 O7 132.95(19) . .
O5 Cd1 O1 93.49(19) . .
O7 Cd1 O1 91.62(18) . .
O5 Cd1 N2 116.2(2) . .
O7 Cd1 N2 88.9(2) . .
O1 Cd1 N2 137.97(18) . .
O5 Cd1 N1 87.5(2) . .
O7 Cd1 N1 139.48(18) . .
O1 Cd1 N1 83.18(19) . .
N2 Cd1 N1 69.9(2) . .
O5 Cd1 O6 53.74(18) . .
O7 Cd1 O6 88.39(18) . .
O1 Cd1 O6 129.74(19) . .
N2 Cd1 O6 92.3(2) . .
N1 Cd1 O6 125.3(2) . .
O5 Cd1 C9 26.6(2) . .
O7 Cd1 C9 111.4(2) . .
O1 Cd1 C9 112.48(19) . .
N2 Cd1 C9 106.3(2) . .
N1 Cd1 C9 107.6(2) . .
O6 Cd1 C9 27.16(19) . .
O1 Cd2 O9 103.07(19) . .
O1 Cd2 N4 102.82(19) . .
O9 Cd2 N4 108.8(2) . .
O1 Cd2 N3 117.65(18) . .
O9 Cd2 N3 138.4(2) . .
N4 Cd2 N3 71.5(2) . .
O1 Cd2 O8 78.07(17) . .
O9 Cd2 O8 101.6(2) . .
N4 Cd2 O8 148.33(19) . .
N3 Cd2 O8 80.07(19) . .
O1 Cd2 O10 156.00(19) . .
O9 Cd2 O10 54.2(2) . .
N4 Cd2 O10 93.2(2) . .
N3 Cd2 O10 84.20(19) . .
O8 Cd2 O10 97.6(2) . .
O1 Cd2 C17 129.9(2) . .
O9 Cd2 C17 27.3(2) . .
N4 Cd2 C17 102.7(2) . .
N3 Cd2 C17 111.1(2) . .
O8 Cd2 C17 100.2(2) . .
O10 Cd2 C17 26.9(2) . .
C1 O1 Cd2 110.2(4) . .
C1 O1 Cd1 137.8(4) . .
Cd2 O1 Cd1 110.54(19) . .
C9 O5 Cd1 97.6(5) . .
C9 O6 Cd1 88.3(4) . .
C13 O7 Cd1 106.2(4) . .
C13 O8 Cd2 134.9(5) . .
C17 O9 Cd2 96.4(5) . .
C17 O10 Cd2 88.6(5) . .
C20 O11 H15 99(10) . .
C24 N1 C35 117.2(6) . .
C24 N1 Cd1 126.0(5) . .
C35 N1 Cd1 116.8(4) . .
C33 N2 C34 117.8(7) . .
C33 N2 Cd1 124.2(5) . .
C34 N2 Cd1 117.9(5) . .
C45 N3 C46 118.2(6) . .
C45 N3 Cd2 126.0(5) . .
C46 N3 Cd2 115.7(4) . .
C36 N4 C47 118.9(6) . .
C36 N4 Cd2 125.0(5) . .
C47 N4 Cd2 115.9(4) . .
O2 C1 O1 121.5(6) . .
O2 C1 C2 121.7(7) . .
O1 C1 C2 116.6(6) . .
C4 C2 C1 112.9(6) . .
C4 C2 C3 110.4(6) . .
C1 C2 C3 107.9(6) . .
C4 C2 H2 108.5 . .
C1 C2 H2 108.5 . .
C3 C2 H2 108.5 . .
C5 C3 C2 112.3(6) . .
C5 C3 H3A 109.1 . .
C2 C3 H3A 109.1 . .
C5 C3 H3B 109.1 . .
C2 C3 H3B 109.1 . .
H3A C3 H3B 107.9 . .
C2 C4 C6 111.9(6) . .
C2 C4 H4A 109.2 . .
C6 C4 H4A 109.2 . .
C2 C4 H4B 109.2 . .
C6 C4 H4B 109.2 . .
H4A C4 H4B 107.9 . .
C3 C5 C7 110.3(6) . .
C3 C5 H5A 109.6 . .
C7 C5 H5A 109.6 . .
C3 C5 H5B 109.6 . .
C7 C5 H5B 109.6 . .
H5A C5 H5B 108.1 . .
C4 C6 C7 109.7(6) . .
C4 C6 H6A 109.7 . .
C7 C6 H6A 109.7 . .
C4 C6 H6B 109.7 . .
C7 C6 H6B 109.7 . .
H6A C6 H6B 108.2 . .
C8 C7 C5 110.2(6) . .
C8 C7 C6 113.4(7) . .
C5 C7 C6 108.9(6) . .
C8 C7 H7 108.1 . .
C5 C7 H7 108.1 . .
C6 C7 H7 108.1 . .
O3 C8 O4 121.1(8) . .
O3 C8 C7 118.8(8) . .
O4 C8 C7 120.0(7) . .
O5 C9 O6 120.4(6) . .
O5 C9 C10 118.5(7) . .
O6 C9 C10 121.2(6) . .
O5 C9 Cd1 55.8(4) . .
O6 C9 Cd1 64.6(4) . .
C10 C9 Cd1 173.4(5) . .
C12 C10 C11 111.0(6) . .
C12 C10 C9 113.0(6) . .
C11 C10 C9 108.5(5) . .
C12 C10 H10 108.0 . .
C11 C10 H10 108.0 . .
C9 C10 H10 108.0 . .
C10 C11 C12 111.6(6) . 2_775
C10 C11 H11A 109.3 . .
C12 C11 H11A 109.3 2_775 .
C10 C11 H11B 109.3 . .
C12 C11 H11B 109.3 2_775 .
H11A C11 H11B 108.0 . .
C10 C12 C11 110.6(6) . 2_775
C10 C12 H12A 109.5 . .
C11 C12 H12A 109.5 2_775 .
C10 C12 H12B 109.5 . .
C11 C12 H12B 109.5 2_775 .
H12A C12 H12B 108.1 . .
O8 C13 O7 122.7(6) . .
O8 C13 C14 118.9(6) . .
O7 C13 C14 118.4(6) . .
C13 C14 C16 114.0(6) . .
C13 C14 C15 109.5(6) . .
C16 C14 C15 109.4(6) . .
C13 C14 H14 107.9 . .
C16 C14 H14 107.9 . .
C15 C14 H14 107.9 . .
C16 C15 C14 111.6(6) 2_676 .
C16 C15 H15A 109.3 2_676 .
C14 C15 H15A 109.3 . .
C16 C15 H15B 109.3 2_676 .
C14 C15 H15B 109.3 . .
H15A C15 H15B 108.0 . .
C14 C16 C15 111.9(6) . 2_676
C14 C16 H16A 109.2 . .
C15 C16 H16A 109.2 2_676 .
C14 C16 H16B 109.2 . .
C15 C16 H16B 109.2 2_676 .
H16A C16 H16B 107.9 . .
O10 C17 O9 120.7(7) . .
O10 C17 C18 120.9(7) . .
O9 C17 C18 118.3(8) . .
O10 C17 Cd2 64.5(4) . .
O9 C17 Cd2 56.3(4) . .
C18 C17 Cd2 174.6(6) . .
C48' C18 C48 61.6(12) . .
C48' C18 C19 115.5(14) . .
C48 C18 C19 116.2(11) . .
C48' C18 C17 123.6(14) . .
C48 C18 C17 119.2(10) . .
C19 C18 C17 112.1(8) . .
C48' C18 H18 40.5 . .
C48 C18 H18 101.9 . .
C19 C18 H18 101.9 . .
C17 C18 H18 101.9 . .
C18 C19 C48 111.5(9) . 2_576
C18 C19 C48' 107.4(11) . 2_576
C48 C19 C48' 47.0(9) 2_576 2_576
C18 C19 H19A 109.3 . .
C48 C19 H19A 109.3 2_576 .
C48' C19 H19A 67.0 2_576 .
C18 C19 H19B 109.3 . .
C48 C19 H19B 109.3 2_576 .
C48' C19 H19B 142.2 2_576 .
H19A C19 H19B 108.0 . .
O12 C20 O11 123.2(8) . .
O12 C20 C21 124.4(8) . .
O11 C20 C21 112.3(7) . .
C23 C21 C20 112.1(6) . .
C23 C21 C22 110.1(6) . .
C20 C21 C22 110.3(6) . .
C23 C21 H21 108.0 . .
C20 C21 H21 108.0 . .
C22 C21 H21 108.0 . .
C21 C22 C23 111.1(6) . 2_565
C21 C22 H22A 109.4 . .
C23 C22 H22A 109.4 2_565 .
C21 C22 H22B 109.4 . .
C23 C22 H22B 109.4 2_565 .
H22A C22 H22B 108.0 . .
C18 C48 C19 108.3(11) . 2_576
C21 C23 C22 112.1(6) . 2_565
C21 C23 H23A 109.2 . .
C22 C23 H23A 109.2 2_565 .
C21 C23 H23B 109.2 . .
C22 C23 H23B 109.2 2_565 .
H23A C23 H23B 107.9 . .
N1 C24 C25 123.3(8) . .
N1 C24 H24 118.4 . .
C25 C24 H24 118.4 . .
C26 C25 C24 119.5(8) . .
C26 C25 H25 120.2 . .
C24 C25 H25 120.2 . .
C25 C26 C27 118.8(8) . .
C25 C26 H26 120.6 . .
C27 C26 H26 120.6 . .
C35 C27 C26 117.6(7) . .
C35 C27 C28 119.4(7) . .
C26 C27 C28 123.0(7) . .
C29 C28 C27 121.0(8) . .
C29 C28 H28 119.5 . .
C27 C28 H28 119.5 . .
C28 C29 C30 122.6(8) . .
C28 C29 H29 118.7 . .
C30 C29 H29 118.7 . .
C31 C30 C34 117.1(8) . .
C31 C30 C29 124.8(8) . .
C34 C30 C29 118.0(8) . .
C32 C31 C30 119.7(8) . .
C32 C31 H31 120.2 . .
C30 C31 H31 120.2 . .
C31 C32 C33 119.3(9) . .
C31 C32 H32 120.3 . .
C33 C32 H32 120.3 . .
N2 C33 C32 123.9(9) . .
N2 C33 H33 118.0 . .
C32 C33 H33 118.0 . .
N2 C34 C30 122.2(7) . .
N2 C34 C35 117.6(6) . .
C30 C34 C35 120.1(7) . .
N1 C35 C27 123.6(7) . .
N1 C35 C34 117.5(6) . .
C27 C35 C34 118.8(6) . .
N4 C36 C37 122.9(7) . .
N4 C36 H36 118.5 . .
C37 C36 H36 118.5 . .
C38 C37 C36 118.8(8) . .
C38 C37 H37 120.6 . .
C36 C37 H37 120.6 . .
C37 C38 C39 120.6(8) . .
C37 C38 H38 119.7 . .
C39 C38 H38 119.7 . .
C38 C39 C47 116.4(7) . .
C38 C39 C40 124.1(7) . .
C47 C39 C40 119.4(7) . .
C41 C40 C39 120.9(8) . .
C41 C40 H40 119.5 . .
C39 C40 H40 119.5 . .
C40 C41 C42 121.8(7) . .
C40 C41 H41 119.1 . .
C42 C41 H41 119.1 . .
C43 C42 C46 117.0(7) . .
C43 C42 C41 123.5(7) . .
C46 C42 C41 119.5(7) . .
C44 C43 C42 120.1(8) . .
C44 C43 H43 120.0 . .
C42 C43 H43 120.0 . .
C43 C44 C45 119.3(8) . .
C43 C44 H44 120.4 . .
C45 C44 H44 120.4 . .
N3 C45 C44 122.8(7) . .
N3 C45 H45 118.6 . .
C44 C45 H45 118.6 . .
N3 C46 C42 122.6(7) . .
N3 C46 C47 117.8(6) . .
C42 C46 C47 119.6(7) . .
N4 C47 C39 122.3(6) . .
N4 C47 C46 119.0(6) . .
C39 C47 C46 118.7(6) . .
C18 C48' C19 104.4(16) . 2_576

loop_
_geom_bond_atom_site_label_1
_geom_bond_atom_site_label_2
_geom_bond_distance
_geom_bond_site_symmetry_2
Cd1 O5 2.270(5) .
Cd1 O7 2.276(5) .
Cd1 O1 2.298(5) .
Cd1 N2 2.345(6) .
Cd1 N1 2.385(6) .
Cd1 O6 2.458(5) .
Cd1 C9 2.720(7) .
Cd2 O1 2.237(4) .
Cd2 O9 2.257(6) .
Cd2 N4 2.323(6) .
Cd2 N3 2.347(6) .
Cd2 O8 2.364(5) .
Cd2 O10 2.434(5) .
Cd2 C17 2.696(8) .
O1 C1 1.282(8) .
O2 C1 1.229(8) .
O3 C8 1.215(10) .
O4 C8 1.239(10) .
O5 C9 1.228(8) .
O6 C9 1.242(8) .
O7 C13 1.264(8) .
O8 C13 1.254(8) .
O9 C17 1.246(9) .
O10 C17 1.222(9) .
O11 C20 1.313(10) .
O11 H15 0.79(13) .
O12 C20 1.205(9) .
N1 C24 1.333(9) .
N1 C35 1.359(8) .
N2 C33 1.314(9) .
N2 C34 1.364(9) .
N3 C45 1.333(9) .
N3 C46 1.353(9) .
N4 C36 1.310(9) .
N4 C47 1.352(8) .
C1 C2 1.527(9) .
C2 C4 1.520(9) .
C2 C3 1.545(10) .
C2 H2 1.0000 .
C3 C5 1.521(10) .
C3 H3A 0.9900 .
C3 H3B 0.9900 .
C4 C6 1.520(10) .
C4 H4A 0.9900 .
C4 H4B 0.9900 .
C5 C7 1.527(10) .
C5 H5A 0.9900 .
C5 H5B 0.9900 .
C6 C7 1.543(10) .
C6 H6A 0.9900 .
C6 H6B 0.9900 .
C7 C8 1.505(10) .
C7 H7 1.0000 .
C9 C10 1.531(9) .
C10 C12 1.517(9) .
C10 C11 1.524(9) .
C10 H10 1.0000 .
C11 C12 1.528(9) 2_775
C11 H11A 0.9900 .
C11 H11B 0.9900 .
C12 C11 1.528(9) 2_775
C12 H12A 0.9900 .
C12 H12B 0.9900 .
C13 C14 1.513(9) .
C14 C16 1.514(10) .
C14 C15 1.528(10) .
C14 H14 1.0000 .
C15 C16 1.526(10) 2_676
C15 H15A 0.9900 .
C15 H15B 0.9900 .
C16 C15 1.526(10) 2_676
C16 H16A 0.9900 .
C16 H16B 0.9900 .
C17 C18 1.534(11) .
C18 C48' 1.25(2) .
C18 C48 1.360(15) .
C18 C19 1.483(13) .
C18 H18 1.0000 .
C19 C48 1.591(15) 2_576
C19 C48' 1.75(2) 2_576
C19 H19A 0.9900 .
C19 H19B 0.9900 .
C20 C21 1.512(10) .
C21 C23 1.505(10) .
C21 C22 1.523(10) .
C21 H21 1.0000 .
C22 C23 1.534(10) 2_565
C22 H22A 0.9900 .
C22 H22B 0.9900 .
C48 C19 1.591(15) 2_576
C23 C22 1.534(10) 2_565
C23 H23A 0.9900 .
C23 H23B 0.9900 .
C24 C25 1.406(10) .
C24 H24 0.9500 .
C25 C26 1.369(11) .
C25 H25 0.9500 .
C26 C27 1.417(11) .
C26 H26 0.9500 .
C27 C35 1.402(9) .
C27 C28 1.431(11) .
C28 C29 1.333(12) .
C28 H28 0.9500 .
C29 C30 1.423(11) .
C29 H29 0.9500 .
C30 C31 1.407(12) .
C30 C34 1.410(10) .
C31 C32 1.355(12) .
C31 H31 0.9500 .
C32 C33 1.382(11) .
C32 H32 0.9500 .
C33 H33 0.9500 .
C34 C35 1.451(10) .
C36 C37 1.416(11) .
C36 H36 0.9500 .
C37 C38 1.341(12) .
C37 H37 0.9500 .
C38 C39 1.416(11) .
C38 H38 0.9500 .
C39 C47 1.420(10) .
C39 C40 1.438(11) .
C40 C41 1.337(12) .
C40 H40 0.9500 .
C41 C42 1.418(11) .
C41 H41 0.9500 .
C42 C43 1.405(11) .
C42 C46 1.412(9) .
C43 C44 1.356(12) .
C43 H43 0.9500 .
C44 C45 1.394(11) .
C44 H44 0.9500 .
C45 H45 0.9500 .
C46 C47 1.443(9) .
C48' C19 1.75(2) 2_576

loop_
_cod_changelog_entry_id
_cod_changelog_entry_author
_cod_changelog_entry_date
_cod_changelog_entry_text
1 'Vaitkus, Antanas' 2022-05-06T18:25:00+03:00 'Updated bibliographic information.'
